data_7701990
loop_
_publ_author_name
'Santiago, Tom\'as G'
'Urbaneja, Carmen'
'\'Alvarez, Eleuterio'
'\'Avila, Elena'
'Palma, Pilar'
'C\'ampora, Juan'

_publ_section_title
;
 Neutral, cationic and anionic organonickel and -palladium complexes
 supported by iminophosphine/phosphinoenaminato ligands.
;
_journal_issue 2
_journal_name_full 'Dalton transactions (Cambridge, England : 2003)'
_journal_page_first 322
_journal_page_last 335
_journal_paper_doi 10.1039/c9dt04062e
_journal_volume 49
_journal_year 2020
_chemical_formula_moiety 'C40 H41 Br N Ni O P'
_chemical_formula_sum 'C40 H41 Br N Ni O P'
_chemical_formula_weight 721.33
_space_group_crystal_system monoclinic
_space_group_IT_number 4
_space_group_name_Hall 'P 2yb'
_space_group_name_H-M_alt 'P 1 21 1'
_atom_sites_solution_hydrogens geom
_audit_creation_method SHELXL-2018/3
_audit_update_record
;
2019-11-19 deposited with the CCDC.	2019-11-19 downloaded from the CCDC.
;
_cell_angle_alpha 90
_cell_angle_beta 108.9940(10)
_cell_angle_gamma 90
_cell_formula_units_Z 2
_cell_length_a 9.9701(2)
_cell_length_b 14.6823(3)
_cell_length_c 12.4003(3)
_cell_measurement_reflns_used 9932
_cell_measurement_temperature 193(2)
_cell_measurement_theta_max 30.49
_cell_measurement_theta_min 2.22
_cell_volume 1716.37(7)
_computing_cell_refinement 'Bruker SAINT'
_computing_data_collection 'Bruker APEX2'
_computing_data_reduction 'Bruker SAINT'
_computing_molecular_graphics 'Bruker SHELXTL'
_computing_publication_material 'Bruker SHELXTL'
_computing_structure_refinement 'SHELXL-2018/3 (Sheldrick, 2018)'
_computing_structure_solution 'SHELXS-97 (Sheldrick, 2008)'
_diffrn_ambient_temperature 193(2)
_diffrn_detector_area_resol_mean 8.2
_diffrn_measured_fraction_theta_full 0.997
_diffrn_measured_fraction_theta_max 0.996
_diffrn_measurement_device_type
;
 Bruker-Nonius X8kappa APEX II CCD area detector
;
_diffrn_measurement_method 'phi and omega scans with narrow frames'
_diffrn_radiation_monochromator graphite
_diffrn_radiation_type MoK\a
_diffrn_radiation_wavelength 0.71073
_diffrn_reflns_av_R_equivalents 0.0191
_diffrn_reflns_av_unetI/netI 0.0409
_diffrn_reflns_Laue_measured_fraction_full 0.997
_diffrn_reflns_Laue_measured_fraction_max 0.996
_diffrn_reflns_limit_h_max 14
_diffrn_reflns_limit_h_min -8
_diffrn_reflns_limit_k_max 15
_diffrn_reflns_limit_k_min -20
_diffrn_reflns_limit_l_max 17
_diffrn_reflns_limit_l_min -17
_diffrn_reflns_number 24230
_diffrn_reflns_point_group_measured_fraction_full 0.839
_diffrn_reflns_point_group_measured_fraction_max 0.788
_diffrn_reflns_theta_full 25.242
_diffrn_reflns_theta_max 30.511
_diffrn_reflns_theta_min 2.160
_exptl_absorpt_coefficient_mu 1.808
_exptl_absorpt_correction_T_max 0.7461
_exptl_absorpt_correction_T_min 0.6436
_exptl_absorpt_correction_type multi-scan
_exptl_absorpt_process_details
; 
program SADABS, Bruker (2001). 
;
_exptl_crystal_colour yellow
_exptl_crystal_density_diffrn 1.396
_exptl_crystal_description prism
_exptl_crystal_F_000 748
_exptl_crystal_size_max 0.250
_exptl_crystal_size_mid 0.200
_exptl_crystal_size_min 0.180
_refine_diff_density_max 0.386
_refine_diff_density_min -0.193
_refine_diff_density_rms 0.050
_refine_ls_abs_structure_details
; 
 Refined as an inversion twin. 
;
_refine_ls_abs_structure_Flack -0.004(6)
_refine_ls_extinction_method none
_refine_ls_goodness_of_fit_ref 1.010
_refine_ls_hydrogen_treatment constr
_refine_ls_matrix_type full
_refine_ls_number_parameters 412
_refine_ls_number_reflns 8272
_refine_ls_number_restraints 1
_refine_ls_restrained_S_all 1.010
_refine_ls_R_factor_all 0.0269
_refine_ls_R_factor_gt 0.0236
_refine_ls_shift/su_max 0.002
_refine_ls_shift/su_mean 0.000
_refine_ls_structure_factor_coef Fsqd
_refine_ls_weighting_details 'w=1/[\s^2^(Fo^2^)+(0.0236P)^2^] where P=(Fo^2^+2Fc^2^)/3'
_refine_ls_weighting_scheme calc
_refine_ls_wR_factor_gt 0.0549
_refine_ls_wR_factor_ref 0.0560
_reflns_Friedel_coverage 0.529
_reflns_Friedel_fraction_full 0.666
_reflns_Friedel_fraction_max 0.566
_reflns_number_gt 7647
_reflns_number_total 8272
_reflns_threshold_expression 'I > 2\s(I)'
_cod_data_source_file c9dt04062e2.cif
_cod_data_source_block 7b
_cod_depositor_comments 'Adding full bibliography for 7701989--7701993.cif.'
_cod_original_sg_symbol_H-M 'P 21'
_cod_database_code 7701990
_shelx_shelxl_version_number 2018/3
_shelx_space_group_comment
; 
The symmetry employed for this shelxl refinement is uniquely defined 
by the following loop, which should always be used as a source of 
symmetry information in preference to the above space-group names. 
They are only intended as comments. 
;
_shelx_estimated_absorpt_t_min 0.661
_shelx_estimated_absorpt_t_max 0.737

loop_
_space_group_symop_operation_xyz
'x, y, z'
'-x, y+1/2, -z'

loop_
_atom_site_label
_atom_site_type_symbol
_atom_site_fract_x
_atom_site_fract_y
_atom_site_fract_z
_atom_site_U_iso_or_equiv
_atom_site_adp_type
_atom_site_occupancy
_atom_site_site_symmetry_order
_atom_site_calc_flag
_atom_site_refinement_flags_posn
_atom_site_refinement_flags_adp
Ni1 Ni 0.34618(2) 0.44447(2) 0.64872(2) 0.01885(6) Uani 1 1 d . .
Br1 Br 0.29217(2) 0.35557(2) 0.78410(2) 0.03464(6) Uani 1 1 d . .
P1 P 0.35694(5) 0.53858(3) 0.52365(4) 0.01885(10) Uani 1 1 d . .
O1 O -0.18595(19) 0.19974(16) 0.26936(18) 0.0514(5) Uani 1 1 d . .
N1 N 0.49531(17) 0.52351(11) 0.75893(14) 0.0197(3) Uani 1 1 d . .
C1 C 0.5718(2) 0.49001(13) 0.87303(17) 0.0216(4) Uani 1 1 d . .
C2 C 0.5309(2) 0.51858(15) 0.96485(18) 0.0257(4) Uani 1 1 d . .
C3 C 0.5993(3) 0.47937(17) 1.07141(19) 0.0341(5) Uani 1 1 d . .
H3 H 0.573185 0.497736 1.135290 0.041 Uiso 1 1 calc R U
C4 C 0.7045(3) 0.41423(17) 1.0858(2) 0.0368(6) Uani 1 1 d . .
H4 H 0.749283 0.388082 1.158798 0.044 Uiso 1 1 calc R U
C5 C 0.7438(2) 0.38765(16) 0.9939(2) 0.0317(5) Uani 1 1 d . .
H5 H 0.816493 0.343446 1.004460 0.038 Uiso 1 1 calc R U
C6 C 0.6791(2) 0.42419(14) 0.88564(19) 0.0255(4) Uani 1 1 d . .
C7 C 0.4196(3) 0.59163(17) 0.9564(2) 0.0331(5) Uani 1 1 d . .
H7 H 0.379560 0.610559 0.874695 0.040 Uiso 1 1 calc R U
C8 C 0.4879(4) 0.67608(19) 1.0268(2) 0.0489(7) Uani 1 1 d . .
H8A H 0.515503 0.661611 1.108282 0.073 Uiso 1 1 calc R U
H8B H 0.419604 0.726378 1.009300 0.073 Uiso 1 1 calc R U
H8C H 0.572163 0.693949 1.007636 0.073 Uiso 1 1 calc R U
C9 C 0.2970(3) 0.5566(2) 0.9942(3) 0.0476(7) Uani 1 1 d . .
H9A H 0.258899 0.500486 0.952686 0.071 Uiso 1 1 calc R U
H9B H 0.222096 0.602802 0.977648 0.071 Uiso 1 1 calc R U
H9C H 0.331664 0.544127 1.076252 0.071 Uiso 1 1 calc R U
C10 C 0.7259(2) 0.39295(15) 0.7871(2) 0.0300(5) Uani 1 1 d . .
H10 H 0.689205 0.437918 0.723747 0.036 Uiso 1 1 calc R U
C11 C 0.8882(3) 0.3887(2) 0.8170(3) 0.0461(7) Uani 1 1 d . .
H11A H 0.930662 0.443662 0.859252 0.069 Uiso 1 1 calc R U
H11B H 0.912512 0.384910 0.746679 0.069 Uiso 1 1 calc R U
H11C H 0.924637 0.334870 0.864133 0.069 Uiso 1 1 calc R U
C12 C 0.6627(3) 0.30031(18) 0.7429(2) 0.0397(6) Uani 1 1 d . .
H12A H 0.699216 0.254386 0.802599 0.059 Uiso 1 1 calc R U
H12B H 0.688977 0.283708 0.675865 0.059 Uiso 1 1 calc R U
H12C H 0.559101 0.303276 0.721688 0.059 Uiso 1 1 calc R U
C13 C 0.5158(2) 0.60527(13) 0.72988(17) 0.0207(4) Uani 1 1 d . .
C14 C 0.4211(2) 0.63855(13) 0.61448(17) 0.0219(4) Uani 1 1 d . .
H14A H 0.475179 0.679034 0.579778 0.026 Uiso 1 1 calc R U
H14B H 0.340046 0.673266 0.623027 0.026 Uiso 1 1 calc R U
C15 C 0.6193(2) 0.67278(14) 0.79752(18) 0.0257(4) Uani 1 1 d . .
C16 C 0.5777(3) 0.76401(17) 0.7919(2) 0.0404(6) Uani 1 1 d . .
H16 H 0.484236 0.780587 0.746694 0.048 Uiso 1 1 calc R U
C17 C 0.6705(3) 0.83030(18) 0.8511(3) 0.0583(10) Uani 1 1 d . .
H17 H 0.640357 0.891918 0.847732 0.070 Uiso 1 1 calc R U
C18 C 0.8080(4) 0.8069(2) 0.9157(3) 0.0599(10) Uani 1 1 d . .
H18 H 0.872190 0.852527 0.956351 0.072 Uiso 1 1 calc R U
C19 C 0.8514(3) 0.7178(2) 0.9210(3) 0.0478(7) Uani 1 1 d . .
H19 H 0.946081 0.702256 0.964430 0.057 Uiso 1 1 calc R U
C20 C 0.7578(3) 0.65033(16) 0.8634(2) 0.0323(5) Uani 1 1 d . .
H20 H 0.788222 0.588676 0.868856 0.039 Uiso 1 1 calc R U
C21 C 0.4933(2) 0.52088(14) 0.45837(17) 0.0218(4) Uani 1 1 d . .
C22 C 0.5773(2) 0.44373(18) 0.4862(2) 0.0328(5) Uani 1 1 d . .
H22 H 0.555329 0.396953 0.530679 0.039 Uiso 1 1 calc R U
C23 C 0.6942(3) 0.4349(2) 0.4489(2) 0.0425(6) Uani 1 1 d . .
H23 H 0.751995 0.382004 0.468531 0.051 Uiso 1 1 calc R U
C24 C 0.7267(3) 0.5020(2) 0.3840(2) 0.0365(5) Uani 1 1 d . .
H24 H 0.806897 0.495469 0.359206 0.044 Uiso 1 1 calc R U
C25 C 0.6423(2) 0.57905(18) 0.3547(2) 0.0332(5) Uani 1 1 d . .
H25 H 0.664577 0.625647 0.310117 0.040 Uiso 1 1 calc R U
C26 C 0.5250(2) 0.58768(16) 0.3909(2) 0.0290(5) Uani 1 1 d . .
H26 H 0.465681 0.639758 0.369370 0.035 Uiso 1 1 calc R U
C27 C 0.2033(2) 0.57691(15) 0.40752(17) 0.0236(4) Uani 1 1 d . .
C28 C 0.1642(3) 0.5304(2) 0.3043(2) 0.0398(6) Uani 1 1 d . .
H28 H 0.220768 0.481378 0.293785 0.048 Uiso 1 1 calc R U
C29 C 0.0426(3) 0.5555(3) 0.2165(2) 0.0530(8) Uani 1 1 d . .
H29 H 0.016176 0.523547 0.146088 0.064 Uiso 1 1 calc R U
C30 C -0.0401(3) 0.6271(2) 0.2316(2) 0.0477(7) Uani 1 1 d . .
H30 H -0.123046 0.644074 0.171271 0.057 Uiso 1 1 calc R U
C31 C -0.0031(3) 0.6733(2) 0.3326(2) 0.0406(6) Uani 1 1 d . .
H31 H -0.060135 0.722377 0.342407 0.049 Uiso 1 1 calc R U
C32 C 0.1185(3) 0.64846(17) 0.4213(2) 0.0313(5) Uani 1 1 d . .
H32 H 0.143657 0.680528 0.491628 0.038 Uiso 1 1 calc R U
C33 C 0.2249(2) 0.37116(13) 0.53281(17) 0.0223(4) Uani 1 1 d . .
C34 C 0.0790(2) 0.38809(15) 0.4840(2) 0.0291(5) Uani 1 1 d . .
H34 H 0.039937 0.442192 0.503459 0.035 Uiso 1 1 calc R U
C35 C -0.0083(2) 0.32760(16) 0.40840(19) 0.0285(5) Uani 1 1 d . .
H35 H -0.106199 0.341564 0.375599 0.034 Uiso 1 1 calc R U
C36 C 0.0431(2) 0.24651(15) 0.37870(18) 0.0254(4) Uani 1 1 d . .
C37 C 0.1889(2) 0.22986(16) 0.4240(2) 0.0321(5) Uani 1 1 d . .
H37 H 0.227565 0.175706 0.404261 0.038 Uiso 1 1 calc R U
C38 C 0.2773(2) 0.29240(16) 0.4979(2) 0.0317(5) Uani 1 1 d . .
H38 H 0.376466 0.281119 0.525391 0.038 Uiso 1 1 calc R U
C39 C -0.0598(3) 0.17969(18) 0.3090(2) 0.0325(5) Uani 1 1 d . .
C40 C -0.0113(3) 0.0861(2) 0.2934(3) 0.0494(7) Uani 1 1 d . .
H40A H -0.093897 0.046631 0.260873 0.074 Uiso 1 1 calc R U
H40B H 0.047131 0.061759 0.367344 0.074 Uiso 1 1 calc R U
H40C H 0.044873 0.088308 0.241596 0.074 Uiso 1 1 calc R U

loop_
_atom_site_aniso_label
_atom_site_aniso_U_11
_atom_site_aniso_U_22
_atom_site_aniso_U_33
_atom_site_aniso_U_23
_atom_site_aniso_U_13
_atom_site_aniso_U_12
Ni1 0.01795(11) 0.01704(10) 0.01887(11) -0.00008(9) 0.00232(8) -0.00122(10)
Br1 0.03769(12) 0.03525(11) 0.02706(10) 0.00551(10) 0.00514(9) -0.01438(10)
P1 0.0180(2) 0.0180(2) 0.0182(2) 0.00024(18) 0.00261(17) 0.00116(18)
O1 0.0296(9) 0.0604(13) 0.0561(12) -0.0235(11) 0.0028(9) -0.0124(9)
N1 0.0198(7) 0.0185(7) 0.0188(7) -0.0005(6) 0.0034(6) 0.0021(6)
C1 0.0236(10) 0.0169(8) 0.0189(9) 0.0006(7) -0.0004(7) -0.0029(7)
C2 0.0290(10) 0.0227(9) 0.0209(9) -0.0006(8) 0.0021(8) -0.0003(8)
C3 0.0430(13) 0.0333(11) 0.0209(10) 0.0009(9) 0.0033(9) 0.0022(10)
C4 0.0419(13) 0.0337(11) 0.0233(10) 0.0058(9) -0.0051(10) 0.0050(10)
C5 0.0269(11) 0.0250(9) 0.0337(11) 0.0036(9) -0.0030(9) 0.0056(9)
C6 0.0239(9) 0.0204(9) 0.0268(10) -0.0009(8) 0.0007(8) -0.0024(7)
C7 0.0408(13) 0.0335(11) 0.0249(10) 0.0039(9) 0.0105(9) 0.0122(10)
C8 0.079(2) 0.0297(12) 0.0394(15) -0.0035(12) 0.0209(14) 0.0139(13)
C9 0.0473(15) 0.0559(17) 0.0451(15) 0.0110(14) 0.0224(13) 0.0159(13)
C10 0.0297(11) 0.0257(10) 0.0328(11) 0.0026(9) 0.0078(9) 0.0063(9)
C11 0.0350(13) 0.0399(13) 0.0657(19) 0.0001(13) 0.0196(13) 0.0018(11)
C12 0.0391(14) 0.0337(12) 0.0441(14) -0.0095(11) 0.0107(11) 0.0026(11)
C13 0.0205(9) 0.0195(8) 0.0203(9) -0.0015(7) 0.0043(7) 0.0016(7)
C14 0.0248(10) 0.0171(8) 0.0210(9) 0.0012(7) 0.0036(8) 0.0020(7)
C15 0.0293(11) 0.0200(9) 0.0247(10) -0.0024(8) 0.0045(8) -0.0045(8)
C16 0.0421(14) 0.0219(10) 0.0455(14) -0.0063(11) -0.0020(11) -0.0004(10)
C17 0.063(2) 0.0230(11) 0.071(2) -0.0164(12) -0.0026(17) -0.0046(12)
C18 0.0547(19) 0.0364(14) 0.064(2) -0.0115(14) -0.0147(16) -0.0173(14)
C19 0.0348(14) 0.0432(14) 0.0498(16) -0.0041(13) -0.0076(12) -0.0112(11)
C20 0.0271(11) 0.0275(11) 0.0365(12) -0.0012(10) 0.0022(9) -0.0051(9)
C21 0.0210(9) 0.0239(9) 0.0196(9) 0.0000(8) 0.0054(7) 0.0016(7)
C22 0.0373(11) 0.0290(10) 0.0361(11) 0.0069(11) 0.0173(9) 0.0091(11)
C23 0.0411(13) 0.0453(15) 0.0475(14) 0.0132(13) 0.0230(11) 0.0218(12)
C24 0.0298(12) 0.0521(15) 0.0312(11) 0.0011(11) 0.0151(10) 0.0055(11)
C25 0.0344(12) 0.0385(13) 0.0294(11) 0.0031(10) 0.0143(10) -0.0023(10)
C26 0.0298(11) 0.0269(10) 0.0313(11) 0.0057(9) 0.0113(9) 0.0040(9)
C27 0.0191(9) 0.0286(10) 0.0210(9) 0.0048(8) 0.0036(7) 0.0008(8)
C28 0.0356(12) 0.0482(15) 0.0285(11) -0.0056(11) 0.0008(10) 0.0059(12)
C29 0.0406(15) 0.080(2) 0.0260(12) -0.0051(14) -0.0055(11) -0.0009(15)
C30 0.0253(12) 0.071(2) 0.0375(14) 0.0208(14) -0.0028(10) 0.0052(13)
C31 0.0242(11) 0.0504(15) 0.0430(14) 0.0166(13) 0.0052(10) 0.0118(11)
C32 0.0262(11) 0.0361(12) 0.0295(11) 0.0060(10) 0.0064(9) 0.0037(9)
C33 0.0208(9) 0.0217(9) 0.0223(9) -0.0018(8) 0.0042(7) -0.0030(7)
C34 0.0216(10) 0.0276(10) 0.0364(12) -0.0070(9) 0.0069(9) 0.0026(8)
C35 0.0174(9) 0.0343(11) 0.0311(11) -0.0054(9) 0.0043(8) -0.0014(8)
C36 0.0236(10) 0.0299(10) 0.0223(9) -0.0037(8) 0.0068(8) -0.0049(8)
C37 0.0270(11) 0.0282(10) 0.0393(13) -0.0122(10) 0.0083(10) -0.0007(9)
C38 0.0182(9) 0.0305(11) 0.0418(13) -0.0091(10) 0.0036(9) 0.0004(8)
C39 0.0311(12) 0.0391(12) 0.0281(11) -0.0089(10) 0.0109(9) -0.0102(10)
C40 0.0482(16) 0.0384(14) 0.0590(18) -0.0188(13) 0.0140(14) -0.0152(12)

loop_
_atom_type_symbol
_atom_type_description
_atom_type_scat_dispersion_real
_atom_type_scat_dispersion_imag
_atom_type_scat_source
C C 0.0033 0.0016 'International Tables Vol C Tables 4.2.6.8 and 6.1.1.4'
H H 0.0000 0.0000 'International Tables Vol C Tables 4.2.6.8 and 6.1.1.4'
N N 0.0061 0.0033 'International Tables Vol C Tables 4.2.6.8 and 6.1.1.4'
O O 0.0106 0.0060 'International Tables Vol C Tables 4.2.6.8 and 6.1.1.4'
P P 0.1023 0.0942 'International Tables Vol C Tables 4.2.6.8 and 6.1.1.4'
Ni Ni 0.3393 1.1124 'International Tables Vol C Tables 4.2.6.8 and 6.1.1.4'
Br Br -0.2901 2.4595 'International Tables Vol C Tables 4.2.6.8 and 6.1.1.4'

loop_
_geom_angle_atom_site_label_1
_geom_angle_atom_site_label_2
_geom_angle_atom_site_label_3
_geom_angle
C33 Ni1 N1 171.57(8)
C33 Ni1 P1 89.25(6)
N1 Ni1 P1 85.34(5)
C33 Ni1 Br1 89.32(6)
N1 Ni1 Br1 97.25(5)
P1 Ni1 Br1 168.499(19)
C21 P1 C27 104.60(10)
C21 P1 C14 103.09(10)
C27 P1 C14 105.93(9)
C21 P1 Ni1 117.39(7)
C27 P1 Ni1 123.71(7)
C14 P1 Ni1 99.44(7)
C13 N1 C1 120.37(16)
C13 N1 Ni1 119.56(13)
C1 N1 Ni1 119.94(12)
C2 C1 C6 121.88(19)
C2 C1 N1 119.47(18)
C6 C1 N1 118.49(19)
C1 C2 C3 117.8(2)
C1 C2 C7 123.83(19)
C3 C2 C7 118.4(2)
C4 C3 C2 121.4(2)
C4 C3 H3 119.3
C2 C3 H3 119.3
C5 C4 C3 119.7(2)
C5 C4 H4 120.2
C3 C4 H4 120.2
C4 C5 C6 121.4(2)
C4 C5 H5 119.3
C6 C5 H5 119.3
C5 C6 C1 117.8(2)
C5 C6 C10 119.5(2)
C1 C6 C10 122.65(19)
C2 C7 C9 112.2(2)
C2 C7 C8 110.5(2)
C9 C7 C8 110.2(2)
C2 C7 H7 107.9
C9 C7 H7 107.9
C8 C7 H7 107.9
C7 C8 H8A 109.5
C7 C8 H8B 109.5
H8A C8 H8B 109.5
C7 C8 H8C 109.5
H8A C8 H8C 109.5
H8B C8 H8C 109.5
C7 C9 H9A 109.5
C7 C9 H9B 109.5
H9A C9 H9B 109.5
C7 C9 H9C 109.5
H9A C9 H9C 109.5
H9B C9 H9C 109.5
C6 C10 C12 111.1(2)
C6 C10 C11 113.2(2)
C12 C10 C11 109.3(2)
C6 C10 H10 107.7
C12 C10 H10 107.7
C11 C10 H10 107.7
C10 C11 H11A 109.5
C10 C11 H11B 109.5
H11A C11 H11B 109.5
C10 C11 H11C 109.5
H11A C11 H11C 109.5
H11B C11 H11C 109.5
C10 C12 H12A 109.5
C10 C12 H12B 109.5
H12A C12 H12B 109.5
C10 C12 H12C 109.5
H12A C12 H12C 109.5
H12B C12 H12C 109.5
N1 C13 C15 127.62(18)
N1 C13 C14 117.23(17)
C15 C13 C14 115.12(17)
C13 C14 P1 107.90(13)
C13 C14 H14A 110.1
P1 C14 H14A 110.1
C13 C14 H14B 110.1
P1 C14 H14B 110.1
H14A C14 H14B 108.4
C20 C15 C16 118.4(2)
C20 C15 C13 123.27(19)
C16 C15 C13 118.25(19)
C17 C16 C15 120.9(2)
C17 C16 H16 119.5
C15 C16 H16 119.5
C16 C17 C18 119.9(3)
C16 C17 H17 120.1
C18 C17 H17 120.1
C19 C18 C17 120.1(2)
C19 C18 H18 120.0
C17 C18 H18 120.0
C18 C19 C20 120.5(3)
C18 C19 H19 119.8
C20 C19 H19 119.8
C19 C20 C15 120.2(2)
C19 C20 H20 119.9
C15 C20 H20 119.9
C22 C21 C26 119.4(2)
C22 C21 P1 119.12(16)
C26 C21 P1 121.15(17)
C21 C22 C23 119.8(2)
C21 C22 H22 120.1
C23 C22 H22 120.1
C24 C23 C22 120.6(2)
C24 C23 H23 119.7
C22 C23 H23 119.7
C23 C24 C25 119.9(2)
C23 C24 H24 120.0
C25 C24 H24 120.0
C24 C25 C26 119.5(2)
C24 C25 H25 120.2
C26 C25 H25 120.2
C25 C26 C21 120.7(2)
C25 C26 H26 119.7
C21 C26 H26 119.7
C28 C27 C32 118.9(2)
C28 C27 P1 119.29(18)
C32 C27 P1 121.67(17)
C27 C28 C29 120.2(3)
C27 C28 H28 119.9
C29 C28 H28 119.9
C30 C29 C28 120.1(3)
C30 C29 H29 120.0
C28 C29 H29 120.0
C31 C30 C29 120.4(2)
C31 C30 H30 119.8
C29 C30 H30 119.8
C30 C31 C32 120.0(3)
C30 C31 H31 120.0
C32 C31 H31 120.0
C27 C32 C31 120.4(2)
C27 C32 H32 119.8
C31 C32 H32 119.8
C38 C33 C34 116.93(18)
C38 C33 Ni1 119.90(15)
C34 C33 Ni1 123.01(16)
C35 C34 C33 121.1(2)
C35 C34 H34 119.5
C33 C34 H34 119.5
C34 C35 C36 121.8(2)
C34 C35 H35 119.1
C36 C35 H35 119.1
C35 C36 C37 117.81(19)
C35 C36 C39 118.5(2)
C37 C36 C39 123.5(2)
C38 C37 C36 120.1(2)
C38 C37 H37 119.9
C36 C37 H37 119.9
C37 C38 C33 122.1(2)
C37 C38 H38 119.0
C33 C38 H38 119.0
O1 C39 C36 120.0(2)
O1 C39 C40 120.2(2)
C36 C39 C40 119.7(2)
C39 C40 H40A 109.5
C39 C40 H40B 109.5
H40A C40 H40B 109.5
C39 C40 H40C 109.5
H40A C40 H40C 109.5
H40B C40 H40C 109.5

loop_
_geom_bond_atom_site_label_1
_geom_bond_atom_site_label_2
_geom_bond_distance
Ni1 C33 1.8855(19)
Ni1 N1 2.0255(16)
Ni1 P1 2.1058(6)
Ni1 Br1 2.3239(3)
P1 C21 1.814(2)
P1 C27 1.817(2)
P1 C14 1.834(2)
O1 C39 1.228(3)
N1 C13 1.289(3)
N1 C1 1.457(2)
C1 C2 1.393(3)
C1 C6 1.411(3)
C2 C3 1.398(3)
C2 C7 1.522(3)
C3 C4 1.387(4)
C3 H3 0.9500
C4 C5 1.377(4)
C4 H4 0.9500
C5 C6 1.394(3)
C5 H5 0.9500
C6 C10 1.515(3)
C7 C9 1.533(4)
C7 C8 1.542(4)
C7 H7 1.0000
C8 H8A 0.9800
C8 H8B 0.9800
C8 H8C 0.9800
C9 H9A 0.9800
C9 H9B 0.9800
C9 H9C 0.9800
C10 C12 1.524(3)
C10 C11 1.538(4)
C10 H10 1.0000
C11 H11A 0.9800
C11 H11B 0.9800
C11 H11C 0.9800
C12 H12A 0.9800
C12 H12B 0.9800
C12 H12C 0.9800
C13 C15 1.479(3)
C13 C14 1.516(3)
C14 H14A 0.9900
C14 H14B 0.9900
C15 C20 1.396(3)
C15 C16 1.397(3)
C16 C17 1.378(3)
C16 H16 0.9500
C17 C18 1.387(4)
C17 H17 0.9500
C18 C19 1.372(4)
C18 H18 0.9500
C19 C20 1.389(3)
C19 H19 0.9500
C20 H20 0.9500
C21 C22 1.384(3)
C21 C26 1.390(3)
C22 C23 1.392(3)
C22 H22 0.9500
C23 C24 1.377(4)
C23 H23 0.9500
C24 C25 1.386(4)
C24 H24 0.9500
C25 C26 1.389(3)
C25 H25 0.9500
C26 H26 0.9500
C27 C28 1.389(3)
C27 C32 1.393(3)
C28 C29 1.390(4)
C28 H28 0.9500
C29 C30 1.385(5)
C29 H29 0.9500
C30 C31 1.366(4)
C30 H30 0.9500
C31 C32 1.394(3)
C31 H31 0.9500
C32 H32 0.9500
C33 C38 1.394(3)
C33 C34 1.404(3)
C34 C35 1.376(3)
C34 H34 0.9500
C35 C36 1.392(3)
C35 H35 0.9500
C36 C37 1.399(3)
C36 C39 1.478(3)
C37 C38 1.391(3)
C37 H37 0.9500
C38 H38 0.9500
C39 C40 1.491(4)
C40 H40A 0.9800
C40 H40B 0.9800
C40 H40C 0.9800

loop_
_geom_torsion_atom_site_label_1
_geom_torsion_atom_site_label_2
_geom_torsion_atom_site_label_3
_geom_torsion_atom_site_label_4
_geom_torsion
C13 N1 C1 C2 75.7(3)
Ni1 N1 C1 C2 -100.12(19)
C13 N1 C1 C6 -108.8(2)
Ni1 N1 C1 C6 75.4(2)
C6 C1 C2 C3 -0.4(3)
N1 C1 C2 C3 174.95(19)
C6 C1 C2 C7 177.8(2)
N1 C1 C2 C7 -6.9(3)
C1 C2 C3 C4 0.0(4)
C7 C2 C3 C4 -178.2(2)
C2 C3 C4 C5 0.4(4)
C3 C4 C5 C6 -0.6(4)
C4 C5 C6 C1 0.3(3)
C4 C5 C6 C10 179.9(2)
C2 C1 C6 C5 0.2(3)
N1 C1 C6 C5 -175.15(18)
C2 C1 C6 C10 -179.40(19)
N1 C1 C6 C10 5.2(3)
C1 C2 C7 C9 122.4(2)
C3 C2 C7 C9 -59.4(3)
C1 C2 C7 C8 -114.1(2)
C3 C2 C7 C8 64.1(3)
C5 C6 C10 C12 78.1(3)
C1 C6 C10 C12 -102.3(2)
C5 C6 C10 C11 -45.3(3)
C1 C6 C10 C11 134.3(2)
C1 N1 C13 C15 4.6(3)
Ni1 N1 C13 C15 -179.61(17)
C1 N1 C13 C14 -173.61(18)
Ni1 N1 C13 C14 2.2(3)
N1 C13 C14 P1 -24.5(2)
C15 C13 C14 P1 157.10(16)
C21 P1 C14 C13 -88.68(16)
C27 P1 C14 C13 161.72(15)
Ni1 P1 C14 C13 32.48(15)
N1 C13 C15 C20 40.7(4)
C14 C13 C15 C20 -141.1(2)
N1 C13 C15 C16 -141.6(3)
C14 C13 C15 C16 36.6(3)
C20 C15 C16 C17 -0.8(5)
C13 C15 C16 C17 -178.6(3)
C15 C16 C17 C18 1.2(5)
C16 C17 C18 C19 -0.3(6)
C17 C18 C19 C20 -1.0(6)
C18 C19 C20 C15 1.3(5)
C16 C15 C20 C19 -0.4(4)
C13 C15 C20 C19 177.3(3)
C27 P1 C21 C22 -136.61(18)
C14 P1 C21 C22 112.80(18)
Ni1 P1 C21 C22 4.7(2)
C27 P1 C21 C26 50.4(2)
C14 P1 C21 C26 -60.20(19)
Ni1 P1 C21 C26 -168.27(15)
C26 C21 C22 C23 1.6(3)
P1 C21 C22 C23 -171.5(2)
C21 C22 C23 C24 -0.4(4)
C22 C23 C24 C25 -0.3(4)
C23 C24 C25 C26 -0.3(4)
C24 C25 C26 C21 1.5(4)
C22 C21 C26 C25 -2.2(3)
P1 C21 C26 C25 170.81(18)
C21 P1 C27 C28 46.7(2)
C14 P1 C27 C28 155.3(2)
Ni1 P1 C27 C28 -91.5(2)
C21 P1 C27 C32 -137.12(19)
C14 P1 C27 C32 -28.6(2)
Ni1 P1 C27 C32 84.7(2)
C32 C27 C28 C29 0.2(4)
P1 C27 C28 C29 176.5(2)
C27 C28 C29 C30 0.0(5)
C28 C29 C30 C31 -0.1(5)
C29 C30 C31 C32 -0.1(5)
C28 C27 C32 C31 -0.4(4)
P1 C27 C32 C31 -176.6(2)
C30 C31 C32 C27 0.4(4)
P1 Ni1 C33 C38 103.88(19)
Br1 Ni1 C33 C38 -87.54(19)
P1 Ni1 C33 C34 -80.90(18)
Br1 Ni1 C33 C34 87.69(18)
C38 C33 C34 C35 2.3(3)
Ni1 C33 C34 C35 -173.03(19)
C33 C34 C35 C36 1.3(4)
C34 C35 C36 C37 -3.1(4)
C34 C35 C36 C39 172.1(2)
C35 C36 C37 C38 1.2(4)
C39 C36 C37 C38 -173.7(2)
C36 C37 C38 C33 2.5(4)
C34 C33 C38 C37 -4.2(4)
Ni1 C33 C38 C37 171.3(2)
C35 C36 C39 O1 7.0(4)
C37 C36 C39 O1 -178.1(3)
C35 C36 C39 C40 -169.1(3)
C37 C36 C39 C40 5.8(4)
